data_1556199
loop_
_publ_author_name
'Molander, Gary A.'
'Cavalcanti, Livia N.'

_publ_section_title
;
 Synthesis of trifluoromethylated isoxazolidines: 1,3-dipolar
 cycloaddition of nitrosoarenes, (trifluoromethyl)diazomethane, and
 alkenes.
;
_journal_issue 12
_journal_name_full 'Organic letters'
_journal_page_first 3166
_journal_page_last 3169
_journal_paper_doi 10.1021/ol401402d
_journal_volume 15
_journal_year 2013
_chemical_formula_sum 'C14 H14 F3 N O5'
_chemical_formula_weight 333.26
_space_group_IT_number 14
_space_group_name_Hall '-P 2ybc'
_space_group_name_H-M_alt 'P 1 21/c 1'
_symmetry_cell_setting monoclinic
_symmetry_Int_Tables_number 14
_symmetry_space_group_name_H-M 'P 1 21/c 1'
_atom_sites_solution_hydrogens geom
_atom_sites_solution_primary direct
_audit_creation_method SHELXL-97
_cell_angle_alpha 90.00
_cell_angle_beta 101.948(2)
_cell_angle_gamma 90.00
_cell_formula_units_Z 4
_cell_length_a 9.0022(5)
_cell_length_b 12.1545(7)
_cell_length_c 13.6525(8)
_cell_measurement_temperature 100(1)
_cell_volume 1461.46(15)
_computing_data_collection 'Bruker APEX2'
_computing_data_reduction 'Bruker SAINT'
_computing_structure_refinement 'SHELXL-97 (Sheldrick, 2008)'
_computing_structure_solution 'SHELXS-97 (Sheldrick, 2008)'
_diffrn_ambient_temperature 100(1)
_diffrn_measured_fraction_theta_full 0.994
_diffrn_measured_fraction_theta_max 0.994
_diffrn_measurement_device 'CCD Area Detector'
_diffrn_measurement_device_type 'Bruker APEXII'
_diffrn_measurement_method 'phi and omega scans'
_diffrn_radiation_monochromator graphite
_diffrn_radiation_source 'sealed tube'
_diffrn_radiation_type MoK\a
_diffrn_radiation_wavelength 0.71073
_diffrn_reflns_av_R_equivalents 0.0243
_diffrn_reflns_av_sigmaI/netI 0.0076
_diffrn_reflns_limit_h_max 10
_diffrn_reflns_limit_h_min -10
_diffrn_reflns_limit_k_max 14
_diffrn_reflns_limit_k_min -14
_diffrn_reflns_limit_l_max 16
_diffrn_reflns_limit_l_min -16
_diffrn_reflns_number 55106
_diffrn_reflns_theta_full 25.45
_diffrn_reflns_theta_max 25.45
_diffrn_reflns_theta_min 2.27
_exptl_absorpt_coefficient_mu 0.139
_exptl_absorpt_correction_T_max 0.7452
_exptl_absorpt_correction_T_min 0.7032
_exptl_absorpt_correction_type multi-scan
_exptl_absorpt_process_details '(SADABS; Sheldrick, 2007)'
_exptl_crystal_density_diffrn 1.515
_exptl_crystal_density_method 'not measured'
_exptl_crystal_F_000 688
_exptl_crystal_size_max 0.32
_exptl_crystal_size_mid 0.22
_exptl_crystal_size_min 0.12
_refine_diff_density_max 0.298
_refine_diff_density_min -0.258
_refine_diff_density_rms 0.037
_refine_ls_extinction_method none
_refine_ls_goodness_of_fit_ref 1.059
_refine_ls_hydrogen_treatment constr
_refine_ls_matrix_type full
_refine_ls_number_parameters 211
_refine_ls_number_reflns 2690
_refine_ls_number_restraints 0
_refine_ls_restrained_S_all 1.059
_refine_ls_R_factor_all 0.0291
_refine_ls_R_factor_gt 0.0280
_refine_ls_shift/su_max 0.001
_refine_ls_shift/su_mean 0.000
_refine_ls_structure_factor_coef Fsqd
_refine_ls_weighting_details 'calc w=1/[\s^2^(Fo^2^)+(0.0358P)^2^+0.6070P] where P=(Fo^2^+2Fc^2^)/3'
_refine_ls_weighting_scheme calc
_refine_ls_wR_factor_gt 0.0723
_refine_ls_wR_factor_ref 0.0736
_reflns_number_gt 2562
_reflns_number_total 2690
_reflns_threshold_expression >2sigma(I)
_cod_data_source_file ol401402d_si_001.cif
_cod_data_source_block shelxl
_cod_depositor_comments
;
The following automatic conversions were performed:

data name '_atom_site_symetry_multiplicity' was replaced with
'_atom_site_symmetry_multiplicity' as specified in the replacement
file
'/home/saulius/struct/COD-crude-data/automatic-downloads/DataCite-retrospective/ACS/depositions/lib/lists/replacement-tags.lst'.

Automatic conversion script
Id: cif_correct_tags 6909 2019-04-08 15:41:33Z antanas 
;
_cod_original_cell_volume 1461.46(14)
_cod_original_sg_symbol_H-M 'P 21/c     '
_cod_database_code 1556199

loop_
_symmetry_equiv_pos_as_xyz
'x, y, z'
'-x, y+1/2, -z+1/2'
'-x, -y, -z'
'x, -y-1/2, z-1/2'

loop_
_atom_site_label
_atom_site_type_symbol
_atom_site_fract_x
_atom_site_fract_y
_atom_site_fract_z
_atom_site_U_iso_or_equiv
_atom_site_adp_type
_atom_site_occupancy
_atom_site_symmetry_multiplicity
_atom_site_calc_flag
_atom_site_refinement_flags
C1 C 0.42777(12) 0.24107(9) 0.35892(8) 0.0187(2) Uani 1 1 d .
H1 H 0.3334 0.2566 0.3814 0.025 Uiso 1 1 calc R
C2 C 0.41847(12) 0.12693(10) 0.30901(8) 0.0199(2) Uani 1 1 d .
H2 H 0.5179 0.0915 0.3295 0.026 Uiso 1 1 calc R
C3 C 0.39625(12) 0.15537(9) 0.19787(8) 0.0196(2) Uani 1 1 d .
H3 H 0.4418 0.0985 0.1626 0.026 Uiso 1 1 calc R
C4 C 0.56198(14) 0.24945(10) 0.44646(9) 0.0245(3) Uani 1 1 d .
C5 C 0.30067(13) 0.05129(9) 0.33763(8) 0.0209(2) Uani 1 1 d .
C6 C 0.17579(15) -0.11942(10) 0.29327(10) 0.0305(3) Uani 1 1 d .
H6a H 0.1874 -0.1299 0.3641 0.046 Uiso 1 1 calc R
H6b H 0.1987 -0.1869 0.2629 0.046 Uiso 1 1 calc R
H6c H 0.0732 -0.0980 0.2652 0.046 Uiso 1 1 calc R
C7 C 0.22980(13) 0.17256(9) 0.14750(8) 0.0188(2) Uani 1 1 d .
C8 C 0.06188(14) 0.19830(13) -0.00782(9) 0.0327(3) Uani 1 1 d .
H8a H -0.0100 0.1465 0.0081 0.049 Uiso 1 1 calc R
H8b H 0.0604 0.1955 -0.0783 0.049 Uiso 1 1 calc R
H8c H 0.0354 0.2711 0.0099 0.049 Uiso 1 1 calc R
C9 C 0.33462(12) 0.40246(9) 0.25200(8) 0.0184(2) Uani 1 1 d .
C10 C 0.28019(13) 0.42909(9) 0.15151(8) 0.0201(2) Uani 1 1 d .
H10 H 0.3139 0.3906 0.1014 0.027 Uiso 1 1 calc R
C11 C 0.17524(13) 0.51366(10) 0.12695(9) 0.0227(2) Uani 1 1 d .
H11 H 0.1370 0.5302 0.0600 0.030 Uiso 1 1 calc R
C12 C 0.12667(13) 0.57376(10) 0.20078(9) 0.0242(3) Uani 1 1 d .
H12 H 0.0562 0.6301 0.1836 0.032 Uiso 1 1 calc R
C13 C 0.18443(13) 0.54886(10) 0.30062(9) 0.0238(3) Uani 1 1 d .
H13 H 0.1536 0.5897 0.3505 0.032 Uiso 1 1 calc R
C14 C 0.28774(13) 0.46362(9) 0.32689(8) 0.0206(2) Uani 1 1 d .
H14 H 0.3255 0.4473 0.3940 0.027 Uiso 1 1 calc R
N1 N 0.44751(10) 0.32032(8) 0.28160(7) 0.0193(2) Uani 1 1 d .
O1 O 0.47756(9) 0.25734(7) 0.19859(6) 0.02107(19) Uani 1 1 d .
O2 O 0.24128(10) 0.06419(7) 0.40798(6) 0.0260(2) Uani 1 1 d .
O3 O 0.27881(10) -0.03396(7) 0.27450(6) 0.0267(2) Uani 1 1 d .
O4 O 0.12952(9) 0.18908(7) 0.19172(6) 0.02183(19) Uani 1 1 d .
O5 O 0.21283(9) 0.17093(7) 0.04778(6) 0.0254(2) Uani 1 1 d .
F1 F 0.55856(8) 0.16824(7) 0.51219(5) 0.03318(19) Uani 1 1 d .
F2 F 0.56179(8) 0.34507(7) 0.49581(5) 0.03251(19) Uani 1 1 d .
F3 F 0.69581(8) 0.24337(6) 0.41845(5) 0.03083(19) Uani 1 1 d .

loop_
_atom_site_aniso_label
_atom_site_aniso_U_11
_atom_site_aniso_U_22
_atom_site_aniso_U_33
_atom_site_aniso_U_23
_atom_site_aniso_U_13
_atom_site_aniso_U_12
C1 0.0165(5) 0.0232(6) 0.0163(5) -0.0007(4) 0.0032(4) 0.0030(4)
C2 0.0180(5) 0.0241(6) 0.0166(5) -0.0012(4) 0.0012(4) 0.0063(4)
C3 0.0194(5) 0.0224(6) 0.0172(5) -0.0022(4) 0.0042(4) 0.0035(4)
C4 0.0214(6) 0.0322(6) 0.0190(6) -0.0040(5) 0.0025(5) 0.0045(5)
C5 0.0221(6) 0.0207(6) 0.0174(5) 0.0028(4) -0.0019(4) 0.0065(4)
C6 0.0312(7) 0.0210(6) 0.0354(7) 0.0000(5) -0.0020(5) 0.0001(5)
C7 0.0213(6) 0.0174(5) 0.0171(5) -0.0002(4) 0.0024(4) 0.0001(4)
C8 0.0233(6) 0.0510(8) 0.0204(6) 0.0045(6) -0.0036(5) 0.0019(6)
C9 0.0149(5) 0.0188(5) 0.0215(6) -0.0007(4) 0.0037(4) -0.0045(4)
C10 0.0206(5) 0.0203(5) 0.0198(6) -0.0014(4) 0.0047(4) -0.0047(4)
C11 0.0230(6) 0.0214(6) 0.0223(6) 0.0025(5) 0.0011(5) -0.0050(5)
C12 0.0220(6) 0.0187(6) 0.0312(6) 0.0020(5) 0.0037(5) -0.0002(4)
C13 0.0242(6) 0.0213(6) 0.0270(6) -0.0041(5) 0.0076(5) -0.0020(5)
C14 0.0206(5) 0.0220(6) 0.0192(5) -0.0013(4) 0.0038(4) -0.0034(4)
N1 0.0183(5) 0.0246(5) 0.0158(5) -0.0032(4) 0.0053(4) 0.0011(4)
O1 0.0193(4) 0.0277(4) 0.0177(4) -0.0038(3) 0.0072(3) 0.0008(3)
O2 0.0301(5) 0.0291(5) 0.0189(4) 0.0012(3) 0.0048(3) -0.0012(4)
O3 0.0309(5) 0.0210(4) 0.0269(5) -0.0030(3) 0.0031(4) 0.0028(3)
O4 0.0191(4) 0.0256(4) 0.0212(4) 0.0018(3) 0.0049(3) 0.0011(3)
O5 0.0221(4) 0.0369(5) 0.0157(4) -0.0002(3) 0.0002(3) 0.0034(3)
F1 0.0345(4) 0.0436(5) 0.0184(4) 0.0048(3) -0.0018(3) 0.0070(3)
F2 0.0291(4) 0.0396(4) 0.0255(4) -0.0143(3) -0.0018(3) 0.0037(3)
F3 0.0166(4) 0.0455(5) 0.0282(4) -0.0074(3) -0.0002(3) 0.0047(3)

loop_
_atom_type_symbol
_atom_type_description
_atom_type_scat_dispersion_real
_atom_type_scat_dispersion_imag
_atom_type_scat_source
C C 0.0033 0.0016 'International Tables Vol C Tables 4.2.6.8 and 6.1.1.4'
H H 0.0000 0.0000 'International Tables Vol C Tables 4.2.6.8 and 6.1.1.4'
N N 0.0061 0.0033 'International Tables Vol C Tables 4.2.6.8 and 6.1.1.4'
O O 0.0106 0.0060 'International Tables Vol C Tables 4.2.6.8 and 6.1.1.4'
F F 0.0171 0.0103 'International Tables Vol C Tables 4.2.6.8 and 6.1.1.4'

loop_
_geom_angle_atom_site_label_1
_geom_angle_atom_site_label_2
_geom_angle_atom_site_label_3
_geom_angle
N1 C1 C4 109.12(9)
N1 C1 C2 106.06(9)
C4 C1 C2 111.75(9)
C5 C2 C3 116.02(9)
C5 C2 C1 114.17(9)
C3 C2 C1 102.67(9)
O1 C3 C7 109.60(9)
O1 C3 C2 103.08(9)
C7 C3 C2 113.10(9)
F1 C4 F3 107.31(10)
F1 C4 F2 107.40(9)
F3 C4 F2 106.59(10)
F1 C4 C1 110.71(10)
F3 C4 C1 112.84(10)
F2 C4 C1 111.70(9)
O2 C5 O3 125.87(11)
O2 C5 C2 125.30(11)
O3 C5 C2 108.77(9)
O4 C7 O5 125.02(10)
O4 C7 C3 124.41(10)
O5 C7 C3 110.52(9)
C10 C9 C14 119.85(11)
C10 C9 N1 121.79(10)
C14 C9 N1 118.13(10)
C11 C10 C9 119.44(11)
C12 C11 C10 121.02(11)
C11 C12 C13 119.24(11)
C12 C13 C14 120.73(11)
C13 C14 C9 119.68(11)
C9 N1 O1 112.92(8)
C9 N1 C1 118.66(9)
O1 N1 C1 106.74(8)
C3 O1 N1 106.58(8)
C5 O3 C6 117.11(10)
C7 O5 C8 115.21(9)

loop_
_geom_bond_atom_site_label_1
_geom_bond_atom_site_label_2
_geom_bond_distance
C1 N1 1.4668(15)
C1 C4 1.5167(16)
C1 C2 1.5403(15)
C2 C5 1.5146(16)
C2 C3 1.5284(15)
C3 O1 1.4384(14)
C3 C7 1.5281(15)
C4 F1 1.3387(15)
C4 F3 1.3394(14)
C4 F2 1.3436(14)
C5 O2 1.2022(14)
C5 O3 1.3361(14)
C6 O3 1.4501(15)
C7 O4 1.2023(14)
C7 O5 1.3383(14)
C8 O5 1.4514(14)
C9 C10 1.3960(16)
C9 C14 1.3981(16)
C9 N1 1.4222(15)
C10 C11 1.3894(17)
C11 C12 1.3869(17)
C12 C13 1.3879(17)
C13 C14 1.3888(17)
N1 O1 1.4389(12)
